data_4336978
loop_
_publ_author_name
'Pradip Ghosh'
'Subhas Samanta'
'Suman K Roy'
'Sucheta Joy'
'Tobias Kr\"amer'
'John E. McGrady'
'Sreebrata Goswami'

_publ_section_title
;
 Redox Noninnocence in Coordinated 2-(Arylazo)pyridines: Steric Control of
 Ligand-Based Redox Processes in Cobalt Complexes
;
_journal_name_full 'Inorganic Chemistry'
_journal_page_first 14040
_journal_page_last 14049
_journal_paper_doi 10.1021/ic4018079
_journal_volume 52
_journal_year 2013
_chemical_formula_sum 'C22 H14 Cl6 Co N6'
_chemical_formula_weight 634.02
_chemical_name_systematic
;
 ?
;
_space_group_IT_number 15
_symmetry_cell_setting monoclinic
_symmetry_space_group_name_Hall '-C 2yc'
_symmetry_space_group_name_H-M 'C 1 2/c 1'
_atom_sites_solution_hydrogens geom
_atom_sites_solution_primary direct
_atom_sites_solution_secondary difmap
_audit_creation_method SHELXL-97
_cell_angle_alpha 90.000(5)
_cell_angle_beta 105.227(5)
_cell_angle_gamma 90.000(5)
_cell_formula_units_Z 4
_cell_length_a 13.346(5)
_cell_length_b 13.800(5)
_cell_length_c 14.367(5)
_cell_measurement_temperature 293(2)
_cell_volume 2553.1(16)
_computing_structure_refinement 'SHELXL-97 (Sheldrick, 1997)'
_diffrn_ambient_temperature 293(2)
_diffrn_measured_fraction_theta_full 0.994
_diffrn_measured_fraction_theta_max 0.994
_diffrn_radiation_monochromator graphite
_diffrn_radiation_source 'fine-focus sealed tube'
_diffrn_radiation_type MoK\a
_diffrn_radiation_wavelength 0.71073
_diffrn_reflns_av_R_equivalents 0.0642
_diffrn_reflns_av_sigmaI/netI 0.0430
_diffrn_reflns_limit_h_max 16
_diffrn_reflns_limit_h_min -16
_diffrn_reflns_limit_k_max 16
_diffrn_reflns_limit_k_min -16
_diffrn_reflns_limit_l_max 16
_diffrn_reflns_limit_l_min -17
_diffrn_reflns_number 11960
_diffrn_reflns_theta_full 25.34
_diffrn_reflns_theta_max 25.34
_diffrn_reflns_theta_min 2.16
_exptl_absorpt_coefficient_mu 1.325
_exptl_absorpt_correction_T_max 0.876
_exptl_absorpt_correction_T_min 0.767
_exptl_absorpt_correction_type empirical
_exptl_absorpt_process_details SADABS
_exptl_crystal_density_diffrn 1.650
_exptl_crystal_F_000 1268.0
_exptl_crystal_size_max 0.20
_exptl_crystal_size_mid 0.18
_exptl_crystal_size_min 0.10
_refine_diff_density_max 0.792
_refine_diff_density_min -0.368
_refine_diff_density_rms 0.080
_refine_ls_extinction_method none
_refine_ls_goodness_of_fit_ref 1.027
_refine_ls_hydrogen_treatment constr
_refine_ls_matrix_type full
_refine_ls_number_parameters 159
_refine_ls_number_reflns 2330
_refine_ls_number_restraints 0
_refine_ls_restrained_S_all 1.027
_refine_ls_R_factor_all 0.0550
_refine_ls_R_factor_gt 0.0421
_refine_ls_shift/su_max 0.004
_refine_ls_shift/su_mean 0.001
_refine_ls_structure_factor_coef Fsqd
_refine_ls_weighting_details 'calc w=1/[\s^2^(Fo^2^)+(0.0712P)^2^+0.3196P] where P=(Fo^2^+2Fc^2^)/3'
_refine_ls_weighting_scheme calc
_refine_ls_wR_factor_gt 0.1073
_refine_ls_wR_factor_ref 0.1172
_reflns_number_gt 1843
_reflns_number_total 2343
_reflns_threshold_expression >2sigma(I)
_cod_data_source_file ic4018079_si_002_3.cif
_cod_data_source_block 3
_cod_original_sg_symbol_H-M 'C 2/c'
_cod_database_code 4336978

loop_
_symmetry_equiv_pos_as_xyz
'x, y, z'
'-x, y, -z+1/2'
'x+1/2, y+1/2, z'
'-x+1/2, y+1/2, -z+1/2'
'-x, -y, -z'
'x, -y, z-1/2'
'-x+1/2, -y+1/2, -z'
'x+1/2, -y+1/2, z-1/2'

loop_
_atom_site_label
_atom_site_type_symbol
_atom_site_fract_x
_atom_site_fract_y
_atom_site_fract_z
_atom_site_U_iso_or_equiv
_atom_site_adp_type
_atom_site_occupancy
_atom_site_symmetry_multiplicity
_atom_site_calc_flag
_atom_site_refinement_flags
Co1 Co 0.0000 0.32213(4) 0.7500 0.0401(2) Uani 1 2 d S
Cl1 Cl -0.04777(6) 0.41551(6) 0.85985(6) 0.0550(3) Uani 1 1 d .
Cl3 Cl 0.07141(7) 0.18623(7) 0.37362(7) 0.0655(3) Uani 1 1 d .
Cl2 Cl 0.13184(7) 0.01013(7) 0.72127(6) 0.0627(3) Uani 1 1 d .
N1 N -0.12879(17) 0.24590(17) 0.67656(16) 0.0391(5) Uani 1 1 d .
C5 C -0.1183(2) 0.18108(19) 0.6104(2) 0.0385(6) Uani 1 1 d .
C1 C -0.2245(2) 0.2603(2) 0.6876(2) 0.0478(7) Uani 1 1 d .
H1 H -0.2335 0.3056 0.7326 0.057 Uiso 1 1 calc R
C4 C -0.2005(2) 0.1291(2) 0.5539(2) 0.0453(7) Uani 1 1 d .
H4 H -0.1901 0.0850 0.5084 0.054 Uiso 1 1 calc R
C3 C -0.2984(2) 0.1440(2) 0.5664(2) 0.0537(8) Uani 1 1 d .
H3 H -0.3555 0.1102 0.5296 0.064 Uiso 1 1 calc R
C2 C -0.3095(2) 0.2105(3) 0.6350(2) 0.0561(8) Uani 1 1 d .
H2 H -0.3744 0.2215 0.6454 0.067 Uiso 1 1 calc R
N2 N -0.01146(18) 0.16947(16) 0.61166(17) 0.0397(5) Uani 1 1 d .
N3 N 0.00388(18) 0.12155(19) 0.54360(18) 0.0477(6) Uani 1 1 d .
C8 C 0.2842(2) 0.0494(2) 0.6364(2) 0.0526(8) Uani 1 1 d .
H8 H 0.3283 0.0200 0.6899 0.063 Uiso 1 1 calc R
C6 C 0.1126(2) 0.1071(2) 0.5520(2) 0.0424(7) Uani 1 1 d .
C11 C 0.1531(2) 0.1347(2) 0.4764(2) 0.0465(7) Uani 1 1 d .
C7 C 0.1800(2) 0.0613(2) 0.6312(2) 0.0462(7) Uani 1 1 d .
C10 C 0.2570(3) 0.1238(2) 0.4808(3) 0.0540(8) Uani 1 1 d .
H10 H 0.2828 0.1446 0.4301 0.065 Uiso 1 1 calc R
C9 C 0.3220(2) 0.0817(2) 0.5612(3) 0.0560(8) Uani 1 1 d .
H9 H 0.3923 0.0749 0.5649 0.067 Uiso 1 1 calc R

loop_
_atom_site_aniso_label
_atom_site_aniso_U_11
_atom_site_aniso_U_22
_atom_site_aniso_U_33
_atom_site_aniso_U_23
_atom_site_aniso_U_13
_atom_site_aniso_U_12
Co1 0.0319(3) 0.0520(4) 0.0356(3) 0.000 0.0075(2) 0.000
Cl1 0.0489(5) 0.0694(5) 0.0488(5) -0.0136(4) 0.0167(4) -0.0023(4)
Cl3 0.0571(5) 0.0827(6) 0.0547(5) 0.0072(4) 0.0115(4) 0.0116(4)
Cl2 0.0691(6) 0.0690(6) 0.0529(5) 0.0044(4) 0.0212(4) 0.0065(4)
N1 0.0349(12) 0.0474(13) 0.0343(12) -0.0011(10) 0.0078(9) 0.0023(10)
C5 0.0358(15) 0.0425(15) 0.0367(15) 0.0017(12) 0.0088(12) 0.0025(12)
C1 0.0390(16) 0.0575(18) 0.0476(17) -0.0047(15) 0.0125(13) 0.0075(14)
C4 0.0411(17) 0.0476(17) 0.0442(17) -0.0058(13) 0.0059(13) -0.0021(13)
C3 0.0364(17) 0.0614(19) 0.0567(19) -0.0047(16) 0.0006(14) -0.0054(14)
C2 0.0302(16) 0.074(2) 0.063(2) -0.0026(18) 0.0101(14) 0.0041(15)
N2 0.0370(13) 0.0434(13) 0.0387(13) -0.0058(11) 0.0101(10) 0.0026(10)
N3 0.0370(14) 0.0584(16) 0.0473(15) -0.0115(13) 0.0105(11) -0.0008(11)
C8 0.0416(17) 0.0532(19) 0.0571(19) -0.0094(15) 0.0027(14) 0.0045(14)
C6 0.0372(16) 0.0445(16) 0.0456(17) -0.0100(13) 0.0113(13) 0.0002(12)
C11 0.0438(17) 0.0462(17) 0.0490(18) -0.0055(14) 0.0116(13) 0.0034(13)
C7 0.0467(17) 0.0465(16) 0.0461(17) -0.0104(14) 0.0136(14) -0.0003(13)
C10 0.0483(18) 0.0525(19) 0.066(2) -0.0037(16) 0.0238(16) 0.0002(15)
C9 0.0356(16) 0.0562(19) 0.075(2) -0.0058(17) 0.0128(15) 0.0022(14)

loop_
_atom_type_symbol
_atom_type_description
_atom_type_scat_dispersion_real
_atom_type_scat_dispersion_imag
_atom_type_scat_source
C C 0.0033 0.0016 'International Tables Vol C Tables 4.2.6.8 and 6.1.1.4'
H H 0.0000 0.0000 'International Tables Vol C Tables 4.2.6.8 and 6.1.1.4'
Cl Cl 0.1484 0.1585 'International Tables Vol C Tables 4.2.6.8 and 6.1.1.4'
Co Co 0.3494 0.9721 'International Tables Vol C Tables 4.2.6.8 and 6.1.1.4'
N N 0.0061 0.0033 'International Tables Vol C Tables 4.2.6.8 and 6.1.1.4'

loop_
_geom_angle_atom_site_label_1
_geom_angle_atom_site_label_2
_geom_angle_atom_site_label_3
_geom_angle
_geom_angle_site_symmetry_1
_geom_angle_site_symmetry_3
N1 Co1 N1 118.41(13) . 2_556
N1 Co1 Cl1 106.58(7) . 2_556
N1 Co1 Cl1 107.45(7) 2_556 2_556
N1 Co1 Cl1 107.45(7) . .
N1 Co1 Cl1 106.58(7) 2_556 .
Cl1 Co1 Cl1 110.30(6) 2_556 .
C5 N1 C1 117.6(2) . .
C5 N1 Co1 118.49(19) . .
C1 N1 Co1 123.9(2) . .
N1 C5 C4 123.3(3) . .
N1 C5 N2 110.8(2) . .
C4 C5 N2 125.8(3) . .
N1 C1 C2 122.4(3) . .
C3 C4 C5 118.6(3) . .
C4 C3 C2 118.3(3) . .
C1 C2 C3 119.9(3) . .
N3 N2 C5 114.8(2) . .
N2 N3 C6 112.3(2) . .
C9 C8 C7 119.2(3) . .
C11 C6 C7 117.4(3) . .
C11 C6 N3 119.3(3) . .
C7 C6 N3 123.2(3) . .
C10 C11 C6 121.8(3) . .
C10 C11 Cl3 118.8(2) . .
C6 C11 Cl3 119.3(2) . .
C8 C7 C6 121.3(3) . .
C8 C7 Cl2 118.3(2) . .
C6 C7 Cl2 120.2(2) . .
C9 C10 C11 119.3(3) . .
C10 C9 C8 120.8(3) . .

loop_
_geom_bond_atom_site_label_1
_geom_bond_atom_site_label_2
_geom_bond_distance
_geom_bond_site_symmetry_2
Co1 N1 2.055(2) .
Co1 N1 2.055(2) 2_556
Co1 Cl1 2.2554(10) 2_556
Co1 Cl1 2.2554(10) .
Cl3 C11 1.740(3) .
Cl2 C7 1.739(3) .
N1 C5 1.339(4) .
N1 C1 1.343(3) .
C5 C4 1.382(4) .
C5 N2 1.430(4) .
C1 C2 1.371(4) .
C4 C3 1.381(4) .
C3 C2 1.383(5) .
N2 N3 1.241(3) .
N3 C6 1.438(3) .
C8 C9 1.381(5) .
C8 C7 1.383(4) .
C6 C11 1.387(4) .
C6 C7 1.402(4) .
C11 C10 1.379(4) .
C10 C9 1.378(5) .
